data_2208570
loop_
_publ_author_name
'Li-Da Tang'
'Da-Tong Zhang'
'Fang-Gang Sun'
'Gui-Yun Duan'
'Jian-Wu Wang'

_publ_section_title
;
 [3-(4-Chlorophenyl)isoxazol-5-yl]methanol
;
_journal_coeditor_code CV2015
_journal_issue 4
_journal_name_full 'Acta Crystallographica Section E'
_journal_page_first o1298
_journal_page_last o1299
_journal_paper_doi 10.1107/S1600536806008270
_journal_volume 62
_journal_year 2006
_chemical_formula_iupac 'C10 H8 Cl N O2'
_chemical_formula_moiety 'C10 H8 Cl N O2'
_chemical_formula_sum 'C10 H8 Cl N O2'
_chemical_formula_weight 209.62
_chemical_name_systematic
;
[3-(4-Chlorophenyl)isoxazol-5-yl]methanol
;
_space_group_IT_number 14
_symmetry_cell_setting monoclinic
_symmetry_space_group_name_Hall '-P 2ybc'
_symmetry_space_group_name_H-M 'P 1 21/c 1'
_atom_sites_solution_hydrogens geom
_atom_sites_solution_primary direct
_atom_sites_solution_secondary difmap
_audit_creation_method SHELXL-97
_cell_angle_alpha 90.00
_cell_angle_beta 97.450(3)
_cell_angle_gamma 90.00
_cell_formula_units_Z 4
_cell_length_a 12.968(3)
_cell_length_b 9.622(2)
_cell_length_c 7.8091(17)
_cell_measurement_reflns_used 1048
_cell_measurement_temperature 291(2)
_cell_measurement_theta_max 22.30
_cell_measurement_theta_min 2.30
_cell_volume 966.2(4)
_computing_cell_refinement 'SAINT (Bruker, 1999)'
_computing_data_collection 'SMART (Bruker, 1998)'
_computing_data_reduction SAINT
_computing_molecular_graphics 'SHELXTL (Bruker, 1999)'
_computing_publication_material SHELXTL
_computing_structure_refinement 'SHELXL97 (Sheldrick, 1997)'
_computing_structure_solution 'SHELXS97 (Sheldrick, 1997)'
_diffrn_ambient_temperature 293(2)
_diffrn_measured_fraction_theta_full 0.998
_diffrn_measured_fraction_theta_max 0.998
_diffrn_measurement_device_type 'Bruker SMART CCD area-detector'
_diffrn_measurement_method '\f and \w'
_diffrn_radiation_monochromator graphite
_diffrn_radiation_source 'fine-focus sealed tube'
_diffrn_radiation_type MoK\a
_diffrn_radiation_wavelength 0.71073
_diffrn_reflns_av_R_equivalents 0.0212
_diffrn_reflns_av_sigmaI/netI 0.0227
_diffrn_reflns_limit_h_max 15
_diffrn_reflns_limit_h_min -12
_diffrn_reflns_limit_k_max 11
_diffrn_reflns_limit_k_min -11
_diffrn_reflns_limit_l_max 8
_diffrn_reflns_limit_l_min -9
_diffrn_reflns_number 4917
_diffrn_reflns_theta_full 25.00
_diffrn_reflns_theta_max 25.00
_diffrn_reflns_theta_min 2.64
_diffrn_standards_number 0
_exptl_absorpt_coefficient_mu 0.365
_exptl_absorpt_correction_T_max 0.9927
_exptl_absorpt_correction_T_min 0.8646
_exptl_absorpt_correction_type multi-scan
_exptl_absorpt_process_details '(SADABS; Sheldrick, 1996)'
_exptl_crystal_colour colourless
_exptl_crystal_density_diffrn 1.441
_exptl_crystal_density_method 'not measured'
_exptl_crystal_description block
_exptl_crystal_F_000 432
_exptl_crystal_size_max 0.41
_exptl_crystal_size_mid 0.31
_exptl_crystal_size_min 0.02
_refine_diff_density_max 0.189
_refine_diff_density_min -0.223
_refine_ls_extinction_coef 0.024(3)
_refine_ls_extinction_expression Fc^*^=kFc[1+0.001xFc^2^\l^3^/sin(2\q)]^-1/4^
_refine_ls_extinction_method SHELXL97
_refine_ls_goodness_of_fit_ref 1.149
_refine_ls_hydrogen_treatment constr
_refine_ls_matrix_type full
_refine_ls_number_parameters 129
_refine_ls_number_reflns 1705
_refine_ls_number_restraints 0
_refine_ls_restrained_S_all 1.149
_refine_ls_R_factor_all 0.0539
_refine_ls_R_factor_gt 0.0481
_refine_ls_shift/su_max 0.000
_refine_ls_shift/su_mean 0.000
_refine_ls_structure_factor_coef Fsqd
_refine_ls_weighting_details 'calc w=1/[\s^2^(Fo^2^)+(0.0507P)^2^+0.3104P] where P=(Fo^2^+2Fc^2^)/3'
_refine_ls_weighting_scheme calc
_refine_ls_wR_factor_gt 0.1166
_refine_ls_wR_factor_ref 0.1203
_reflns_number_gt 1526
_reflns_number_total 1705
_reflns_threshold_expression I>2\s(I)
_cod_data_source_file cv2015.cif
_cod_data_source_block I
_cod_depositor_comments
;
The following automatic conversions were performed:
'_symmetry_cell_setting' value 'Monoclinic' changed to 'monoclinic'
according to '/home/saulius/struct/CIF-dictionaries/cif_core.dic'
dictionary named 'cif_core.dic' version 2.4.1 from 2010-06-29.

Automatic conversion script
Id: cif_fix_enum 1527 2010-12-29 10:47:43Z saulius 

The following automatic conversions were performed:

'_symmetry_cell_setting' value 'Monoclinic' changed to 'monoclinic'
according to /home/saulius/struct/CIF-dictionaries/cif_core.dic
dictionary named 'cif_core.dic' version 2.4.1 from 2010-06-29.

Automatic conversion script
Id: cif_fix_values 1715 2011-07-08 13:25:40Z adriana 
;
_cod_original_sg_symbol_H-M 'P 21/c'
_cod_database_code 2208570
_cod_database_fobs_code 2208570

loop_
_symmetry_equiv_pos_as_xyz
'x, y, z'
'-x, y+1/2, -z+1/2'
'-x, -y, -z'
'x, -y-1/2, z-1/2'

loop_
_atom_site_type_symbol
_atom_site_label
_atom_site_fract_x
_atom_site_fract_y
_atom_site_fract_z
_atom_site_U_iso_or_equiv
_atom_site_adp_type
_atom_site_calc_flag
_atom_site_refinement_flags
_atom_site_occupancy
Cl Cl1 0.57521(5) 0.77592(8) 0.08499(11) 0.0817(3) Uani d . 1
O O1 -0.00919(12) 0.55841(15) 0.2067(2) 0.0616(5) Uani d . 1
O O2 -0.17983(13) 0.84092(18) 0.0524(2) 0.0649(5) Uani d . 1
H H2 -0.1577 0.9020 0.1207 0.097 Uiso calc R 1
N N1 0.09977(15) 0.55000(18) 0.2140(3) 0.0592(5) Uani d . 1
C C1 0.23936(17) 0.6945(2) 0.1400(3) 0.0472(5) Uani d . 1
C C2 0.27415(19) 0.8281(2) 0.1155(3) 0.0596(6) Uani d . 1
H H2A 0.2273 0.9017 0.1093 0.072 Uiso calc R 1
C C3 0.3767(2) 0.8536(3) 0.1001(3) 0.0655(7) Uani d . 1
H H3 0.3992 0.9439 0.0836 0.079 Uiso calc R 1
C C4 0.44579(19) 0.7453(3) 0.1094(3) 0.0592(6) Uani d . 1
C C5 0.41388(19) 0.6112(2) 0.1364(3) 0.0606(6) Uani d . 1
H H5 0.4614 0.5383 0.1445 0.073 Uiso calc R 1
C C6 0.31106(18) 0.5868(2) 0.1510(3) 0.0562(6) Uani d . 1
H H6 0.2891 0.4965 0.1687 0.067 Uiso calc R 1
C C7 0.12899(17) 0.6683(2) 0.1522(3) 0.0475(5) Uani d . 1
C C8 0.04223(18) 0.7552(2) 0.1038(3) 0.0497(5) Uani d . 1
H H8 0.0424 0.8440 0.0568 0.060 Uiso calc R 1
C C9 -0.04015(17) 0.6826(2) 0.1400(3) 0.0494(5) Uani d . 1
C C10 -0.15400(19) 0.7105(2) 0.1251(3) 0.0608(6) Uani d . 1
H H10A -0.1910 0.6390 0.0542 0.073 Uiso calc R 1
H H10B -0.1762 0.7059 0.2389 0.073 Uiso calc R 1

loop_
_atom_site_aniso_label
_atom_site_aniso_U_11
_atom_site_aniso_U_22
_atom_site_aniso_U_33
_atom_site_aniso_U_12
_atom_site_aniso_U_13
_atom_site_aniso_U_23
Cl1 0.0590(4) 0.0922(6) 0.0966(6) -0.0123(3) 0.0199(4) 0.0001(4)
O1 0.0555(10) 0.0458(9) 0.0841(12) -0.0031(7) 0.0114(8) 0.0051(8)
O2 0.0594(10) 0.0620(10) 0.0705(11) 0.0085(8) -0.0021(8) -0.0046(8)
N1 0.0540(11) 0.0439(10) 0.0798(14) 0.0026(8) 0.0087(10) 0.0073(9)
C1 0.0525(12) 0.0459(11) 0.0430(11) 0.0005(9) 0.0055(9) 0.0005(9)
C2 0.0606(14) 0.0469(12) 0.0706(16) 0.0028(11) 0.0056(12) 0.0093(11)
C3 0.0659(16) 0.0516(13) 0.0779(17) -0.0109(12) 0.0059(13) 0.0118(12)
C4 0.0545(14) 0.0695(15) 0.0543(14) -0.0077(12) 0.0091(11) 0.0005(12)
C5 0.0599(15) 0.0538(13) 0.0691(16) 0.0073(11) 0.0123(12) -0.0036(12)
C6 0.0591(14) 0.0432(12) 0.0673(15) -0.0011(10) 0.0119(11) -0.0006(11)
C7 0.0586(13) 0.0391(11) 0.0451(12) 0.0007(10) 0.0076(9) -0.0031(9)
C8 0.0574(13) 0.0411(11) 0.0506(12) 0.0024(10) 0.0069(10) 0.0024(9)
C9 0.0570(13) 0.0414(11) 0.0495(12) 0.0018(10) 0.0055(10) -0.0051(9)
C10 0.0542(14) 0.0582(14) 0.0699(16) -0.0030(11) 0.0074(12) -0.0095(12)

loop_
_atom_type_symbol
_atom_type_description
_atom_type_scat_dispersion_real
_atom_type_scat_dispersion_imag
_atom_type_scat_source
C C 0.0033 0.0016 'International Tables Vol C Tables 4.2.6.8 and 6.1.1.4'
H H 0.0000 0.0000 'International Tables Vol C Tables 4.2.6.8 and 6.1.1.4'
N N 0.0061 0.0033 'International Tables Vol C Tables 4.2.6.8 and 6.1.1.4'
O O 0.0106 0.0060 'International Tables Vol C Tables 4.2.6.8 and 6.1.1.4'
Cl Cl 0.1484 0.1585 'International Tables Vol C Tables 4.2.6.8 and 6.1.1.4'

loop_
_geom_angle_atom_site_label_1
_geom_angle_atom_site_label_2
_geom_angle_atom_site_label_3
_geom_angle
_geom_angle_publ_flag
C9 O1 N1 108.33(16) yes
C10 O2 H2 109.5 ?
C7 N1 O1 105.74(17) yes
C2 C1 C6 118.3(2) ?
C2 C1 C7 120.4(2) ?
C6 C1 C7 121.2(2) ?
C3 C2 C1 121.0(2) ?
C3 C2 H2A 119.5 ?
C1 C2 H2A 119.5 ?
C4 C3 C2 119.5(2) ?
C4 C3 H3 120.2 ?
C2 C3 H3 120.2 ?
C3 C4 C5 120.8(2) ?
C3 C4 Cl1 119.9(2) ?
C5 C4 Cl1 119.2(2) ?
C6 C5 C4 119.1(2) ?
C6 C5 H5 120.4 ?
C4 C5 H5 120.4 ?
C5 C6 C1 121.1(2) ?
C5 C6 H6 119.4 ?
C1 C6 H6 119.4 ?
N1 C7 C8 110.7(2) ?
N1 C7 C1 120.24(19) ?
C8 C7 C1 129.0(2) ?
C9 C8 C7 105.33(19) ?
C9 C8 H8 127.3 ?
C7 C8 H8 127.3 ?
C8 C9 O1 109.9(2) ?
C8 C9 C10 134.4(2) ?
O1 C9 C10 115.69(19) ?
O2 C10 C9 112.0(2) ?
O2 C10 H10A 109.2 ?
C9 C10 H10A 109.2 ?
O2 C10 H10B 109.2 ?
C9 C10 H10B 109.2 ?
H10A C10 H10B 107.9 ?

loop_
_geom_bond_atom_site_label_1
_geom_bond_atom_site_label_2
_geom_bond_distance
_geom_bond_publ_flag
Cl1 C4 1.739(3) yes
O1 C9 1.344(3) yes
O1 N1 1.409(2) yes
O2 C10 1.400(3) ?
O2 H2 0.8200 ?
N1 C7 1.311(3) yes
C1 C2 1.384(3) ?
C1 C6 1.388(3) ?
C1 C7 1.469(3) ?
C2 C3 1.373(3) ?
C2 H2A 0.9300 ?
C3 C4 1.370(4) ?
C3 H3 0.9300 ?
C4 C5 1.379(3) ?
C5 C6 1.373(3) ?
C5 H5 0.9300 ?
C6 H6 0.9300 ?
C7 C8 1.413(3) yes
C8 C9 1.337(3) ?
C8 H8 0.9300 ?
C9 C10 1.490(3) ?
C10 H10A 0.9700 ?
C10 H10B 0.9700 ?

loop_
_geom_hbond_atom_site_label_D
_geom_hbond_atom_site_label_H
_geom_hbond_atom_site_label_A
_geom_hbond_site_symmetry_A
_geom_hbond_distance_DH
_geom_hbond_distance_HA
_geom_hbond_distance_DA
_geom_hbond_angle_DHA
O2 H2 N1 2 0.82 2.00 2.822(2) 178
C10 H10B O2 4_576 0.97 2.50 3.432(3) 162

loop_
_geom_torsion_atom_site_label_1
_geom_torsion_atom_site_label_2
_geom_torsion_atom_site_label_3
_geom_torsion_atom_site_label_4
_geom_torsion
C9 O1 N1 C7 0.1(2)
C6 C1 C2 C3 0.8(4)
C7 C1 C2 C3 -178.6(2)
C1 C2 C3 C4 0.0(4)
C2 C3 C4 C5 -0.9(4)
C2 C3 C4 Cl1 178.47(19)
C3 C4 C5 C6 1.1(4)
Cl1 C4 C5 C6 -178.30(18)
C4 C5 C6 C1 -0.3(4)
C2 C1 C6 C5 -0.6(4)
C7 C1 C6 C5 178.7(2)
O1 N1 C7 C8 0.0(2)
O1 N1 C7 C1 -179.62(17)
C2 C1 C7 N1 -164.3(2)
C6 C1 C7 N1 16.3(3)
C2 C1 C7 C8 16.2(3)
C6 C1 C7 C8 -163.2(2)
N1 C7 C8 C9 0.0(3)
C1 C7 C8 C9 179.5(2)
C7 C8 C9 O1 0.0(2)
C7 C8 C9 C10 178.9(2)
N1 O1 C9 C8 -0.1(2)
N1 O1 C9 C10 -179.13(18)
C8 C9 C10 O2 2.1(4)
O1 C9 C10 O2 -179.15(19)

loop_
_cod_related_entry_id
_cod_related_entry_database
_cod_related_entry_code
1 ChemSpider 2043996
